data_1537462
loop_
_publ_author_name
'Jandali, M.Z.'
'Eulenberger, G.'
'Hahn, H.'

_publ_section_title
;
 Die Kristallstrukturen von Hg2 P2 S6 und Hg2 P2 Se6
;
_journal_name_full 'Zeitschrift fuer Anorganische und Allgemeine Chemie'
_journal_page_first 105
_journal_page_last 118
_journal_volume 447
_journal_year 1978
_chemical_formula_sum 'Hg2 P2 Se6'
_chemical_name_systematic 'Hg2 (P2 Se6)'
_space_group_IT_number 15
_symmetry_space_group_name_Hall '-C 2yc'
_symmetry_space_group_name_H-M 'C 1 2/c 1'
_cell_angle_alpha 90
_cell_angle_beta 98.47
_cell_angle_gamma 90
_cell_formula_units_Z 4
_cell_length_a 6.545
_cell_length_b 11.377
_cell_length_c 13.61
_cell_volume 1002.381
_citation_journal_id_ASTM ZAACAB
_cod_data_source_file Jandali_ZAACAB_1978_876.cif
_cod_data_source_block Hg2P2Se6
_cod_database_code 1537462

loop_
_symmetry_equiv_pos_as_xyz
x,y,z
-x,y,-z+1/2
-x,-y,-z
x,-y,z-1/2
x+1/2,y+1/2,z
-x+1/2,y+1/2,-z+1/2
-x+1/2,-y+1/2,-z
x+1/2,-y+1/2,z-1/2

loop_
_atom_site_label
_atom_site_type_symbol
_atom_site_fract_x
_atom_site_fract_y
_atom_site_fract_z
_atom_site_occupancy
_atom_site_U_iso_or_equiv
P1 P+4 0.2076 0.2669 0.4128 1 0.0
Se1 Se-2 0.3841 0.419 0.3782 1 0.0
Se3 Se-2 0.3714 0.8034 0.3883 1 0.0
Hg1 Hg+2 0.3231 0.0957 0.0701 1 0.0
Se2 Se-2 0.2161 0.6077 0.1564 1 0.0
